data_7007362
loop_
_publ_author_name
'Jing, Su'
'Morley, Christopher P.'
'Webster, Christopher A.'
'Di Vaira, Massimo'

_publ_section_title
;
 Synthesis and characterization of Pd and Pt complexes of
 1,3-bis(ferrocenylchalcogeno)propanes: crystal structures of
 FcSe(CH2)3SeFc and [M{FcE(CH2)3E'Fc}2](PF6)2 (M = Pd, Pt; E, E' = Se,
 Te; Fc = [Fe(eta5-C5H5)(eta5-C5H4)]).
;
_journal_issue 36
_journal_name_full 'Dalton transactions (Cambridge, England : 2003)'
_journal_page_first 4335
_journal_page_last 4342
_journal_paper_doi 10.1039/b604302j
_journal_year 2006
_chemical_formula_moiety 'C23 H24 Fe2 Pd0.50 Te2 +, F6 P1 -, C2 H3 N'
_chemical_formula_sum 'C25 H27 F6 Fe2 N P Pd0.5 Te2'
_chemical_formula_weight 906.55
_chemical_name_systematic
;
?
;
_space_group_IT_number 2
_symmetry_cell_setting triclinic
_symmetry_space_group_name_Hall '-P 1'
_symmetry_space_group_name_H-M 'P -1'
_atom_sites_solution_hydrogens geom
_atom_sites_solution_primary direct
_atom_sites_solution_secondary difmap
_audit_creation_method SHELXL-97
_cell_angle_alpha 79.70(3)
_cell_angle_beta 82.04(3)
_cell_angle_gamma 84.55(3)
_cell_formula_units_Z 2
_cell_length_a 10.834(4)
_cell_length_b 11.472(4)
_cell_length_c 11.907(4)
_cell_measurement_reflns_used 1266
_cell_measurement_temperature 293(2)
_cell_measurement_theta_max 30.0
_cell_measurement_theta_min 4.0
_cell_volume 1438.3(9)
_computing_cell_refinement 'Oxford Diffraction software'
_computing_data_collection 'Oxford Diffraction software'
_computing_data_reduction 'Oxford Diffraction software'
_computing_molecular_graphics 'ORTEP-3 (Farrugia, 1997)'
_computing_structure_refinement 'SHELXL-97 (Sheldrick, 1997)'
_computing_structure_solution 'SIR97 (Giacovazzo et al., 1999)'
_diffrn_ambient_temperature 293(2)
_diffrn_measured_fraction_theta_full 0.830
_diffrn_measured_fraction_theta_max 0.830
_diffrn_measurement_device_type 'Oxford Diffraction CCD diffractometer'
_diffrn_measurement_method 'omega scans'
_diffrn_radiation_monochromator graphite
_diffrn_radiation_source 'fine-focus sealed tube'
_diffrn_radiation_type MoK\a
_diffrn_radiation_wavelength 0.71069
_diffrn_reflns_av_R_equivalents 0.0531
_diffrn_reflns_av_sigmaI/netI 0.1757
_diffrn_reflns_limit_h_max 15
_diffrn_reflns_limit_h_min -15
_diffrn_reflns_limit_k_max 17
_diffrn_reflns_limit_k_min -15
_diffrn_reflns_limit_l_max 17
_diffrn_reflns_limit_l_min -11
_diffrn_reflns_number 12099
_diffrn_reflns_theta_full 32.33
_diffrn_reflns_theta_max 32.33
_diffrn_reflns_theta_min 3.97
_diffrn_standards_decay_% 0
_exptl_absorpt_coefficient_mu 3.410
_exptl_absorpt_correction_T_max 1.000
_exptl_absorpt_correction_T_min 0.545
_exptl_absorpt_correction_type empirical
_exptl_absorpt_process_details 'SADABS (Sheldrick, 1986)'
_exptl_crystal_colour blu
_exptl_crystal_density_diffrn 2.093
_exptl_crystal_density_method 'not measured'
_exptl_crystal_description prism
_exptl_crystal_F_000 864
_exptl_crystal_size_max 0.44
_exptl_crystal_size_mid 0.27
_exptl_crystal_size_min 0.13
_refine_diff_density_max 2.718
_refine_diff_density_min -1.975
_refine_diff_density_rms 0.223
_refine_ls_extinction_method none
_refine_ls_goodness_of_fit_ref 0.716
_refine_ls_hydrogen_treatment constr
_refine_ls_matrix_type full
_refine_ls_number_parameters 341
_refine_ls_number_reflns 8528
_refine_ls_number_restraints 0
_refine_ls_restrained_S_all 0.716
_refine_ls_R_factor_all 0.1198
_refine_ls_R_factor_gt 0.0661
_refine_ls_shift/su_max 0.000
_refine_ls_shift/su_mean 0.000
_refine_ls_structure_factor_coef Fsqd
_refine_ls_weighting_details 'calc w=1/[\s^2^(Fo^2^)+(0.0804P)^2^+0.0000P] where P=(Fo^2^+2Fc^2^)/3'
_refine_ls_weighting_scheme calc
_refine_ls_wR_factor_gt 0.1523
_refine_ls_wR_factor_ref 0.1687
_reflns_number_gt 2800
_reflns_number_total 8528
_reflns_threshold_expression I>2sigma(I)
_cod_data_source_file b604302j.txt
_cod_data_source_block js14
_cod_original_sg_symbol_H-M P-1
_cod_original_formula_sum 'C25 H27 F6 Fe2 N P Pd0.50 Te2'
_cod_database_code 7007362

loop_
_symmetry_equiv_pos_as_xyz
'x, y, z'
'-x, -y, -z'

loop_
_atom_site_label
_atom_site_type_symbol
_atom_site_fract_x
_atom_site_fract_y
_atom_site_fract_z
_atom_site_U_iso_or_equiv
_atom_site_adp_type
_atom_site_occupancy
_atom_site_symmetry_multiplicity
_atom_site_calc_flag
_atom_site_refinement_flags
_atom_site_disorder_assembly
_atom_site_disorder_group
Pd Pd 0.0000 0.0000 0.0000 0.0380(2) Uani 1 2 d S . .
Te1 Te -0.01032(5) -0.21718(5) -0.02988(5) 0.04496(18) Uani 1 1 d . . .
Te2 Te -0.17957(5) 0.06018(5) -0.12814(5) 0.04486(18) Uani 1 1 d . . .
Fe1 Fe -0.30435(12) -0.35346(12) 0.08113(11) 0.0488(3) Uani 1 1 d . . .
Fe2 Fe -0.23054(12) 0.32613(12) -0.34256(11) 0.0499(3) Uani 1 1 d . . .
C1 C 0.0185(10) -0.2007(9) -0.2142(8) 0.059(3) Uani 1 1 d . . .
H11 H 0.0942 -0.2481 -0.2359 0.070 Uiso 1 1 calc R . .
H12 H -0.0505 -0.2338 -0.2387 0.070 Uiso 1 1 calc R . .
C2 C 0.0293(9) -0.0752(9) -0.2784(8) 0.056(2) Uani 1 1 d . . .
H21 H 0.0681 -0.0789 -0.3562 0.067 Uiso 1 1 calc R . .
H22 H 0.0849 -0.0364 -0.2419 0.067 Uiso 1 1 calc R . .
C3 C -0.0936(11) 0.0025(11) -0.2846(8) 0.079(4) Uani 1 1 d . . .
H31 H -0.1530 -0.0414 -0.3111 0.094 Uiso 1 1 calc R . .
H32 H -0.0783 0.0725 -0.3424 0.094 Uiso 1 1 calc R . .
C4 C -0.2060(9) -0.2188(9) -0.0054(8) 0.054(2) Uani 1 1 d . . .
C5 C -0.2814(9) -0.1810(9) 0.0915(9) 0.065(3) Uani 1 1 d . . .
H5 H -0.2536 -0.1516 0.1507 0.078 Uiso 1 1 calc R . .
C6 C -0.4070(10) -0.1969(10) 0.0798(12) 0.077(3) Uani 1 1 d . . .
H6 H -0.4763 -0.1819 0.1321 0.092 Uiso 1 1 calc R . .
C7 C -0.4100(10) -0.2383(11) -0.0221(11) 0.081(4) Uani 1 1 d . . .
H7 H -0.4815 -0.2548 -0.0497 0.098 Uiso 1 1 calc R . .
C8 C -0.2842(9) -0.2516(9) -0.0783(9) 0.062(3) Uani 1 1 d . . .
H8 H -0.2594 -0.2767 -0.1485 0.074 Uiso 1 1 calc R . .
C9 C -0.1837(12) -0.4798(11) 0.1529(15) 0.096(5) Uani 1 1 d . . .
H9 H -0.0992 -0.4716 0.1533 0.115 Uiso 1 1 calc R . .
C10 C -0.283(2) -0.4512(12) 0.2374(11) 0.112(6) Uani 1 1 d . . .
H10 H -0.2781 -0.4206 0.3038 0.135 Uiso 1 1 calc R . .
C11 C -0.3907(17) -0.4800(16) 0.197(2) 0.121(6) Uani 1 1 d . . .
H111 H -0.4717 -0.4720 0.2340 0.145 Uiso 1 1 calc R . .
C12 C -0.3605(16) -0.5199(12) 0.0989(16) 0.095(4) Uani 1 1 d . . .
H121 H -0.4160 -0.5433 0.0557 0.114 Uiso 1 1 calc R . .
C13 C -0.2353(14) -0.5212(10) 0.0719(11) 0.077(3) Uani 1 1 d . . .
H13 H -0.1909 -0.5468 0.0071 0.092 Uiso 1 1 calc R . .
C14 C -0.1684(8) 0.2395(8) -0.1930(6) 0.043(2) Uani 1 1 d . . .
C15 C -0.0698(9) 0.3006(10) -0.2655(9) 0.063(3) Uani 1 1 d . . .
H15 H 0.0072 0.2666 -0.2933 0.075 Uiso 1 1 calc R . .
C16 C -0.1120(10) 0.4244(11) -0.2875(9) 0.068(3) Uani 1 1 d . . .
H16 H -0.0672 0.4846 -0.3333 0.081 Uiso 1 1 calc R . .
C17 C -0.2313(10) 0.4388(9) -0.2285(9) 0.064(3) Uani 1 1 d . . .
H17 H -0.2795 0.5103 -0.2281 0.077 Uiso 1 1 calc R . .
C18 C -0.2662(8) 0.3282(8) -0.1701(7) 0.045(2) Uani 1 1 d . . .
H18 H -0.3415 0.3142 -0.1236 0.054 Uiso 1 1 calc R . .
C19 C -0.2978(15) 0.2136(13) -0.4285(12) 0.087(4) Uani 1 1 d . . .
H19 H -0.3068 0.1333 -0.4014 0.105 Uiso 1 1 calc R . .
C20 C -0.1918(16) 0.2635(16) -0.4939(11) 0.104(6) Uani 1 1 d . . .
H20 H -0.1186 0.2221 -0.5201 0.125 Uiso 1 1 calc R . .
C21 C -0.2168(13) 0.3887(15) -0.5127(9) 0.099(5) Uani 1 1 d . . .
H211 H -0.1613 0.4445 -0.5497 0.119 Uiso 1 1 calc R . .
C22 C -0.3406(13) 0.4131(12) -0.4655(10) 0.082(4) Uani 1 1 d . . .
H221 H -0.3844 0.4872 -0.4690 0.099 Uiso 1 1 calc R . .
C23 C -0.3848(12) 0.3039(14) -0.4122(11) 0.084(4) Uani 1 1 d . . .
H23 H -0.4635 0.2944 -0.3708 0.101 Uiso 1 1 calc R . .
P P 0.2402(3) 0.2086(3) -0.5078(3) 0.0665(8) Uani 1 1 d . . .
F1 F 0.1137(8) 0.1482(10) -0.5017(9) 0.157(4) Uani 1 1 d . . .
F2 F 0.2367(14) 0.2503(13) -0.6350(8) 0.216(6) Uani 1 1 d . . .
F3 F 0.3084(9) 0.0921(10) -0.5361(11) 0.187(5) Uani 1 1 d . . .
F4 F 0.2196(12) 0.1633(11) -0.3745(8) 0.181(5) Uani 1 1 d . . .
F5 F 0.1687(10) 0.3244(9) -0.4753(10) 0.170(5) Uani 1 1 d . . .
F6 F 0.3610(9) 0.2610(13) -0.5133(13) 0.221(7) Uani 1 1 d . . .
N N -0.7178(9) -0.1582(10) -0.1199(10) 0.087(3) Uani 1 1 d . . .
C24 C -0.6585(12) -0.1475(14) -0.1991(13) 0.097(5) Uani 1 1 d . . .
C25 C -0.5784(16) -0.129(2) -0.3104(13) 0.200(12) Uani 1 1 d . . .
H251 H -0.5166 -0.0755 -0.3081 0.300 Uiso 1 1 calc R . .
H252 H -0.6287 -0.0968 -0.3705 0.300 Uiso 1 1 calc R . .
H253 H -0.5377 -0.2042 -0.3252 0.300 Uiso 1 1 calc R . .

loop_
_atom_site_aniso_label
_atom_site_aniso_U_11
_atom_site_aniso_U_22
_atom_site_aniso_U_33
_atom_site_aniso_U_23
_atom_site_aniso_U_13
_atom_site_aniso_U_12
Pd 0.0361(5) 0.0383(5) 0.0396(5) -0.0056(4) -0.0061(4) -0.0013(4)
Te1 0.0449(3) 0.0393(4) 0.0508(4) -0.0063(3) -0.0092(3) -0.0011(2)
Te2 0.0434(3) 0.0419(4) 0.0497(4) -0.0049(3) -0.0123(3) -0.0007(2)
Fe1 0.0489(8) 0.0436(8) 0.0523(8) -0.0017(6) -0.0070(6) -0.0064(6)
Fe2 0.0514(8) 0.0517(9) 0.0445(7) -0.0011(6) -0.0102(6) 0.0000(6)
C1 0.073(7) 0.050(6) 0.051(6) -0.017(5) -0.001(5) 0.013(5)
C2 0.057(6) 0.057(7) 0.055(6) -0.015(5) -0.001(5) -0.003(5)
C3 0.120(10) 0.070(8) 0.044(6) -0.009(6) -0.028(6) 0.026(7)
C4 0.052(6) 0.052(6) 0.056(6) -0.010(5) 0.004(5) -0.006(4)
C5 0.057(7) 0.055(7) 0.077(7) 0.008(5) -0.004(5) -0.012(5)
C6 0.053(7) 0.061(8) 0.118(11) -0.021(7) -0.011(7) -0.001(5)
C7 0.050(7) 0.076(9) 0.108(10) 0.038(7) -0.036(7) -0.023(5)
C8 0.058(7) 0.066(7) 0.058(6) 0.010(5) -0.014(5) -0.013(5)
C9 0.077(9) 0.059(8) 0.142(13) 0.041(8) -0.050(10) -0.012(6)
C10 0.21(2) 0.062(9) 0.050(8) 0.007(6) -0.015(11) 0.029(11)
C11 0.106(13) 0.089(12) 0.131(16) 0.050(11) 0.008(12) 0.016(10)
C12 0.101(12) 0.066(9) 0.120(13) 0.013(9) -0.049(10) -0.023(8)
C13 0.094(10) 0.049(7) 0.083(9) -0.008(6) -0.009(8) 0.010(6)
C14 0.047(5) 0.058(6) 0.023(4) -0.012(4) 0.002(3) -0.004(4)
C15 0.043(6) 0.072(8) 0.076(7) -0.014(6) -0.009(5) -0.011(5)
C16 0.069(7) 0.074(9) 0.056(6) 0.005(6) -0.006(5) -0.019(6)
C17 0.080(8) 0.043(6) 0.069(7) -0.010(5) -0.021(6) 0.009(5)
C18 0.049(5) 0.038(5) 0.046(5) -0.005(4) -0.004(4) 0.003(4)
C19 0.108(11) 0.080(10) 0.079(9) -0.017(8) -0.045(8) 0.018(8)
C20 0.136(14) 0.128(14) 0.056(8) -0.044(9) -0.043(8) 0.060(11)
C21 0.098(11) 0.140(15) 0.042(7) 0.028(7) -0.020(6) 0.007(9)
C22 0.100(10) 0.071(9) 0.073(8) 0.012(7) -0.040(7) 0.004(7)
C23 0.080(9) 0.104(11) 0.074(8) -0.020(8) -0.034(7) 0.007(8)
P 0.0614(18) 0.075(2) 0.0647(19) -0.0156(16) -0.0060(14) -0.0098(15)
F1 0.096(6) 0.190(10) 0.196(10) -0.071(8) 0.041(6) -0.074(6)
F2 0.326(17) 0.252(16) 0.074(6) 0.031(7) -0.050(8) -0.117(13)
F3 0.135(9) 0.136(9) 0.277(14) -0.080(10) 0.059(8) 0.013(7)
F4 0.255(14) 0.179(12) 0.101(7) -0.007(7) -0.027(8) 0.005(9)
F5 0.190(10) 0.103(7) 0.200(10) -0.050(7) 0.065(8) -0.003(7)
F6 0.088(7) 0.294(16) 0.327(16) -0.169(14) 0.014(8) -0.090(8)
N 0.053(6) 0.114(9) 0.089(8) -0.021(7) 0.003(5) 0.009(6)
C24 0.051(8) 0.138(13) 0.093(10) -0.016(9) 0.001(7) 0.019(8)
C25 0.100(13) 0.37(4) 0.081(11) 0.026(15) 0.029(9) 0.032(17)

loop_
_atom_type_symbol
_atom_type_description
_atom_type_scat_dispersion_real
_atom_type_scat_dispersion_imag
_atom_type_scat_source
C C 0.0033 0.0016 'International Tables Vol C Tables 4.2.6.8 and 6.1.1.4'
H H 0.0000 0.0000 'International Tables Vol C Tables 4.2.6.8 and 6.1.1.4'
F F 0.0171 0.0103 'International Tables Vol C Tables 4.2.6.8 and 6.1.1.4'
Fe Fe 0.3463 0.8444 'International Tables Vol C Tables 4.2.6.8 and 6.1.1.4'
N N 0.0061 0.0033 'International Tables Vol C Tables 4.2.6.8 and 6.1.1.4'
P P 0.1023 0.0942 'International Tables Vol C Tables 4.2.6.8 and 6.1.1.4'
Pd Pd -0.9988 1.0072 'International Tables Vol C Tables 4.2.6.8 and 6.1.1.4'
Te Te -0.5308 1.6751 'International Tables Vol C Tables 4.2.6.8 and 6.1.1.4'

loop_
_geom_angle_atom_site_label_1
_geom_angle_atom_site_label_2
_geom_angle_atom_site_label_3
_geom_angle
_geom_angle_site_symmetry_1
_geom_angle_site_symmetry_3
_geom_angle_publ_flag
Te1 Pd Te1 180.00(2) . 2 ?
Te1 Pd Te2 87.89(3) . . ?
Te1 Pd Te2 92.11(3) 2 . ?
Te1 Pd Te2 92.11(3) . 2 ?
Te1 Pd Te2 87.89(3) 2 2 ?
Te2 Pd Te2 180.00(2) . 2 ?
C4 Te1 C1 98.5(4) . . ?
C4 Te1 Pd 96.9(3) . . ?
C1 Te1 Pd 102.3(3) . . ?
C14 Te2 C3 94.6(4) . . ?
C14 Te2 Pd 106.3(2) . . ?
C3 Te2 Pd 100.4(3) . . ?
C4 Fe1 C9 107.9(5) . . ?
C4 Fe1 C13 118.8(5) . . ?
C9 Fe1 C13 39.3(5) . . ?
C4 Fe1 C11 168.2(9) . . ?
C9 Fe1 C11 67.3(6) . . ?
C13 Fe1 C11 64.9(6) . . ?
C4 Fe1 C6 69.1(4) . . ?
C9 Fe1 C6 150.9(7) . . ?
C13 Fe1 C6 167.5(6) . . ?
C11 Fe1 C6 109.5(6) . . ?
C4 Fe1 C7 69.0(4) . . ?
C9 Fe1 C7 168.0(7) . . ?
C13 Fe1 C7 131.1(6) . . ?
C11 Fe1 C7 118.0(6) . . ?
C6 Fe1 C7 40.1(5) . . ?
C4 Fe1 C10 128.4(7) . . ?
C9 Fe1 C10 41.3(6) . . ?
C13 Fe1 C10 67.3(5) . . ?
C11 Fe1 C10 40.9(6) . . ?
C6 Fe1 C10 116.6(6) . . ?
C7 Fe1 C10 149.6(7) . . ?
C4 Fe1 C12 151.5(7) . . ?
C9 Fe1 C12 66.6(5) . . ?
C13 Fe1 C12 39.0(5) . . ?
C11 Fe1 C12 38.0(6) . . ?
C6 Fe1 C12 129.8(6) . . ?
C7 Fe1 C12 110.2(5) . . ?
C10 Fe1 C12 67.2(6) . . ?
C4 Fe1 C8 40.9(4) . . ?
C9 Fe1 C8 128.7(6) . . ?
C13 Fe1 C8 110.0(5) . . ?
C11 Fe1 C8 150.6(8) . . ?
C6 Fe1 C8 68.9(5) . . ?
C7 Fe1 C8 41.5(4) . . ?
C10 Fe1 C8 167.2(8) . . ?
C12 Fe1 C8 119.2(6) . . ?
C4 Fe1 C5 41.2(4) . . ?
C9 Fe1 C5 117.6(5) . . ?
C13 Fe1 C5 151.3(5) . . ?
C11 Fe1 C5 130.2(8) . . ?
C6 Fe1 C5 40.9(4) . . ?
C7 Fe1 C5 68.3(5) . . ?
C10 Fe1 C5 107.0(6) . . ?
C12 Fe1 C5 166.9(7) . . ?
C8 Fe1 C5 69.0(4) . . ?
C21 Fe2 C23 67.3(6) . . ?
C21 Fe2 C19 68.6(6) . . ?
C23 Fe2 C19 39.1(5) . . ?
C21 Fe2 C16 102.6(6) . . ?
C23 Fe2 C16 153.8(5) . . ?
C19 Fe2 C16 161.7(6) . . ?
C21 Fe2 C17 120.4(6) . . ?
C23 Fe2 C17 122.6(5) . . ?
C19 Fe2 C17 158.2(6) . . ?
C16 Fe2 C17 40.1(4) . . ?
C21 Fe2 C20 41.1(6) . . ?
C23 Fe2 C20 66.5(6) . . ?
C19 Fe2 C20 40.5(5) . . ?
C16 Fe2 C20 122.6(6) . . ?
C17 Fe2 C20 158.1(7) . . ?
C21 Fe2 C18 158.4(6) . . ?
C23 Fe2 C18 112.6(5) . . ?
C19 Fe2 C18 126.1(5) . . ?
C16 Fe2 C18 67.5(4) . . ?
C17 Fe2 C18 40.0(4) . . ?
C20 Fe2 C18 160.4(6) . . ?
C21 Fe2 C14 155.6(5) . . ?
C23 Fe2 C14 129.5(5) . . ?
C19 Fe2 C14 112.0(5) . . ?
C16 Fe2 C14 69.1(4) . . ?
C17 Fe2 C14 68.7(4) . . ?
C20 Fe2 C14 123.1(5) . . ?
C18 Fe2 C14 41.0(3) . . ?
C21 Fe2 C15 118.0(5) . . ?
C23 Fe2 C15 164.8(5) . . ?
C19 Fe2 C15 127.3(5) . . ?
C16 Fe2 C15 41.3(4) . . ?
C17 Fe2 C15 68.4(4) . . ?
C20 Fe2 C15 107.4(5) . . ?
C18 Fe2 C15 68.1(4) . . ?
C14 Fe2 C15 40.9(4) . . ?
C21 Fe2 C22 40.1(5) . . ?
C23 Fe2 C22 39.8(5) . . ?
C19 Fe2 C22 67.2(5) . . ?
C16 Fe2 C22 117.1(5) . . ?
C17 Fe2 C22 105.9(5) . . ?
C20 Fe2 C22 67.4(5) . . ?
C18 Fe2 C22 125.6(5) . . ?
C14 Fe2 C22 164.1(5) . . ?
C15 Fe2 C22 152.7(5) . . ?
C2 C1 Te1 114.9(6) . . ?
C2 C1 H11 108.5 . . ?
Te1 C1 H11 108.5 . . ?
C2 C1 H12 108.5 . . ?
Te1 C1 H12 108.5 . . ?
H11 C1 H12 107.5 . . ?
C1 C2 C3 115.9(9) . . ?
C1 C2 H21 108.3 . . ?
C3 C2 H21 108.3 . . ?
C1 C2 H22 108.3 . . ?
C3 C2 H22 108.3 . . ?
H21 C2 H22 107.4 . . ?
C2 C3 Te2 116.7(6) . . ?
C2 C3 H31 108.1 . . ?
Te2 C3 H31 108.1 . . ?
C2 C3 H32 108.1 . . ?
Te2 C3 H32 108.1 . . ?
H31 C3 H32 107.3 . . ?
C8 C4 C5 109.1(9) . . ?
C8 C4 Fe1 70.8(5) . . ?
C5 C4 Fe1 70.9(6) . . ?
C8 C4 Te1 128.1(7) . . ?
C5 C4 Te1 122.7(7) . . ?
Fe1 C4 Te1 125.9(5) . . ?
C6 C5 C4 106.6(10) . . ?
C6 C5 Fe1 68.6(6) . . ?
C4 C5 Fe1 67.9(6) . . ?
C6 C5 H5 126.7 . . ?
C4 C5 H5 126.7 . . ?
Fe1 C5 H5 128.3 . . ?
C7 C6 C5 109.1(10) . . ?
C7 C6 Fe1 70.0(6) . . ?
C5 C6 Fe1 70.5(6) . . ?
C7 C6 H6 125.5 . . ?
C5 C6 H6 125.5 . . ?
Fe1 C6 H6 125.6 . . ?
C6 C7 C8 108.8(10) . . ?
C6 C7 Fe1 69.9(6) . . ?
C8 C7 Fe1 69.9(5) . . ?
C6 C7 H7 125.6 . . ?
C8 C7 H7 125.6 . . ?
Fe1 C7 H7 126.2 . . ?
C4 C8 C7 106.3(10) . . ?
C4 C8 Fe1 68.3(5) . . ?
C7 C8 Fe1 68.6(6) . . ?
C4 C8 H8 126.9 . . ?
C7 C8 H8 126.9 . . ?
Fe1 C8 H8 127.7 . . ?
C13 C9 C10 107.2(13) . . ?
C13 C9 Fe1 70.4(7) . . ?
C10 C9 Fe1 69.8(7) . . ?
C13 C9 H9 126.4 . . ?
C10 C9 H9 126.4 . . ?
Fe1 C9 H9 125.0 . . ?
C11 C10 C9 103.8(14) . . ?
C11 C10 Fe1 69.3(8) . . ?
C9 C10 Fe1 68.9(7) . . ?
C11 C10 H10 128.1 . . ?
C9 C10 H10 128.1 . . ?
Fe1 C10 H10 125.4 . . ?
C12 C11 C10 110.4(16) . . ?
C12 C11 Fe1 71.4(9) . . ?
C10 C11 Fe1 69.8(9) . . ?
C12 C11 H111 124.8 . . ?
C10 C11 H111 124.8 . . ?
Fe1 C11 H111 125.6 . . ?
C11 C12 C13 108.5(14) . . ?
C11 C12 Fe1 70.6(9) . . ?
C13 C12 Fe1 70.0(7) . . ?
C11 C12 H121 125.8 . . ?
C13 C12 H121 125.8 . . ?
Fe1 C12 H121 125.2 . . ?
C12 C13 C9 110.1(13) . . ?
C12 C13 Fe1 71.0(7) . . ?
C9 C13 Fe1 70.3(7) . . ?
C12 C13 H13 124.9 . . ?
C9 C13 H13 124.9 . . ?
Fe1 C13 H13 125.4 . . ?
C15 C14 C18 106.4(9) . . ?
C15 C14 Fe2 69.8(5) . . ?
C18 C14 Fe2 69.3(5) . . ?
C15 C14 Te2 130.1(7) . . ?
C18 C14 Te2 123.5(6) . . ?
Fe2 C14 Te2 125.6(4) . . ?
C14 C15 C16 107.3(8) . . ?
C14 C15 Fe2 69.4(5) . . ?
C16 C15 Fe2 68.6(6) . . ?
C14 C15 H15 126.4 . . ?
C16 C15 H15 126.4 . . ?
Fe2 C15 H15 127.2 . . ?
C17 C16 C15 108.4(9) . . ?
C17 C16 Fe2 70.1(6) . . ?
C15 C16 Fe2 70.1(6) . . ?
C17 C16 H16 125.8 . . ?
C15 C16 H16 125.8 . . ?
Fe2 C16 H16 125.5 . . ?
C18 C17 C16 108.6(9) . . ?
C18 C17 Fe2 70.2(6) . . ?
C16 C17 Fe2 69.8(6) . . ?
C18 C17 H17 125.7 . . ?
C16 C17 H17 125.7 . . ?
Fe2 C17 H17 125.8 . . ?
C17 C18 C14 109.3(9) . . ?
C17 C18 Fe2 69.8(6) . . ?
C14 C18 Fe2 69.7(5) . . ?
C17 C18 H18 125.3 . . ?
C14 C18 H18 125.3 . . ?
Fe2 C18 H18 126.8 . . ?
C23 C19 C20 107.5(14) . . ?
C23 C19 Fe2 70.3(8) . . ?
C20 C19 Fe2 70.1(8) . . ?
C23 C19 H19 126.3 . . ?
C20 C19 H19 126.3 . . ?
Fe2 C19 H19 125.0 . . ?
C19 C20 C21 107.4(12) . . ?
C19 C20 Fe2 69.4(7) . . ?
C21 C20 Fe2 68.7(7) . . ?
C19 C20 H20 126.3 . . ?
C21 C20 H20 126.3 . . ?
Fe2 C20 H20 127.1 . . ?
C22 C21 C20 107.6(13) . . ?
C22 C21 Fe2 72.1(7) . . ?
C20 C21 Fe2 70.2(7) . . ?
C22 C21 H211 126.2 . . ?
C20 C21 H211 126.2 . . ?
Fe2 C21 H211 123.1 . . ?
C23 C22 C21 106.2(12) . . ?
C23 C22 Fe2 68.1(6) . . ?
C21 C22 Fe2 67.7(6) . . ?
C23 C22 H221 126.9 . . ?
C21 C22 H221 126.9 . . ?
Fe2 C22 H221 128.8 . . ?
C19 C23 C22 111.1(14) . . ?
C19 C23 Fe2 70.6(7) . . ?
C22 C23 Fe2 72.1(7) . . ?
C19 C23 H23 124.4 . . ?
C22 C23 H23 124.4 . . ?
Fe2 C23 H23 124.4 . . ?
F6 P F2 91.3(8) . . ?
F6 P F3 90.7(7) . . ?
F2 P F3 88.5(8) . . ?
F6 P F5 90.4(7) . . ?
F2 P F5 93.1(8) . . ?
F3 P F5 178.0(6) . . ?
F6 P F4 97.9(8) . . ?
F2 P F4 170.3(8) . . ?
F3 P F4 94.5(7) . . ?
F5 P F4 83.7(6) . . ?
F6 P F1 178.0(7) . . ?
F2 P F1 89.2(7) . . ?
F3 P F1 87.4(6) . . ?
F5 P F1 91.5(6) . . ?
F4 P F1 81.7(7) . . ?
N C24 C25 178.3(17) . . ?
C24 C25 H251 109.5 . . ?
C24 C25 H252 109.5 . . ?
H251 C25 H252 109.5 . . ?
C24 C25 H253 109.5 . . ?
H251 C25 H253 109.5 . . ?
H252 C25 H253 109.5 . . ?

loop_
_geom_bond_atom_site_label_1
_geom_bond_atom_site_label_2
_geom_bond_distance
_geom_bond_site_symmetry_2
_geom_bond_publ_flag
Pd Te1 2.5938(11) . ?
Pd Te1 2.5938(11) 2 ?
Pd Te2 2.6037(11) . ?
Pd Te2 2.6037(11) 2 ?
Te1 C4 2.101(9) . ?
Te1 C1 2.150(9) . ?
Te2 C14 2.073(9) . ?
Te2 C3 2.150(10) . ?
Fe1 C4 2.005(10) . ?
Fe1 C9 2.012(11) . ?
Fe1 C13 2.014(11) . ?
Fe1 C11 2.017(15) . ?
Fe1 C6 2.020(11) . ?
Fe1 C7 2.022(10) . ?
Fe1 C10 2.024(13) . ?
Fe1 C12 2.025(13) . ?
Fe1 C8 2.039(10) . ?
Fe1 C5 2.045(11) . ?
Fe2 C21 2.015(11) . ?
Fe2 C23 2.021(11) . ?
Fe2 C19 2.026(13) . ?
Fe2 C16 2.031(11) . ?
Fe2 C17 2.034(10) . ?
Fe2 C20 2.034(11) . ?
Fe2 C18 2.040(9) . ?
Fe2 C14 2.046(8) . ?
Fe2 C15 2.052(10) . ?
Fe2 C22 2.072(11) . ?
C1 C2 1.512(14) . ?
C1 H11 0.9700 . ?
C1 H12 0.9700 . ?
C2 C3 1.534(13) . ?
C2 H21 0.9700 . ?
C2 H22 0.9700 . ?
C3 H31 0.9700 . ?
C3 H32 0.9700 . ?
C4 C8 1.412(13) . ?
C4 C5 1.427(13) . ?
C5 C6 1.420(14) . ?
C5 H5 0.9300 . ?
C6 C7 1.385(15) . ?
C6 H6 0.9300 . ?
C7 C8 1.439(15) . ?
C7 H7 0.9300 . ?
C8 H8 0.9300 . ?
C9 C13 1.354(17) . ?
C9 C10 1.425(19) . ?
C9 H9 0.9300 . ?
C10 C11 1.41(2) . ?
C10 H10 0.9300 . ?
C11 C12 1.32(2) . ?
C11 H111 0.9300 . ?
C12 C13 1.349(17) . ?
C12 H121 0.9300 . ?
C13 H13 0.9300 . ?
C14 C15 1.431(12) . ?
C14 C18 1.431(11) . ?
C15 C16 1.439(15) . ?
C15 H15 0.9300 . ?
C16 C17 1.393(14) . ?
C16 H16 0.9300 . ?
C17 C18 1.392(13) . ?
C17 H17 0.9300 . ?
C18 H18 0.9300 . ?
C19 C23 1.354(16) . ?
C19 C20 1.404(19) . ?
C19 H19 0.9300 . ?
C20 C21 1.420(19) . ?
C20 H20 0.9300 . ?
C21 C22 1.403(17) . ?
C21 H211 0.9300 . ?
C22 C23 1.395(18) . ?
C22 H221 0.9300 . ?
C23 H23 0.9300 . ?
P F6 1.480(9) . ?
P F2 1.508(9) . ?
P F3 1.533(10) . ?
P F5 1.556(9) . ?
P F4 1.572(10) . ?
P F1 1.581(8) . ?
N C24 1.059(13) . ?
C24 C25 1.473(18) . ?
C25 H251 0.9600 . ?
C25 H252 0.9600 . ?
C25 H253 0.9600 . ?

loop_
_geom_torsion_atom_site_label_1
_geom_torsion_atom_site_label_2
_geom_torsion_atom_site_label_3
_geom_torsion_atom_site_label_4
_geom_torsion
_geom_torsion_site_symmetry_1
_geom_torsion_site_symmetry_2
_geom_torsion_site_symmetry_3
_geom_torsion_site_symmetry_4
_geom_torsion_publ_flag
Te1 Pd Te1 C4 85(100) 2 . . . ?
Te2 Pd Te1 C4 -43.8(3) . . . . ?
Te2 Pd Te1 C4 136.2(3) 2 . . . ?
Te1 Pd Te1 C1 -175(100) 2 . . . ?
Te2 Pd Te1 C1 56.5(3) . . . . ?
Te2 Pd Te1 C1 -123.5(3) 2 . . . ?
Te1 Pd Te2 C14 -157.1(2) . . . . ?
Te1 Pd Te2 C14 22.9(2) 2 . . . ?
Te2 Pd Te2 C14 -137(100) 2 . . . ?
Te1 Pd Te2 C3 -59.1(4) . . . . ?
Te1 Pd Te2 C3 120.9(4) 2 . . . ?
Te2 Pd Te2 C3 -38(100) 2 . . . ?
C4 Te1 C1 C2 95.7(8) . . . . ?
Pd Te1 C1 C2 -3.3(8) . . . . ?
Te1 C1 C2 C3 -76.3(10) . . . . ?
C1 C2 C3 Te2 71.8(11) . . . . ?
C14 Te2 C3 C2 118.6(9) . . . . ?
Pd Te2 C3 C2 11.0(10) . . . . ?
C9 Fe1 C4 C8 129.1(8) . . . . ?
C13 Fe1 C4 C8 87.8(7) . . . . ?
C11 Fe1 C4 C8 -167(3) . . . . ?
C6 Fe1 C4 C8 -81.6(7) . . . . ?
C7 Fe1 C4 C8 -38.5(7) . . . . ?
C10 Fe1 C4 C8 170.5(8) . . . . ?
C12 Fe1 C4 C8 55.5(12) . . . . ?
C5 Fe1 C4 C8 -119.2(8) . . . . ?
C9 Fe1 C4 C5 -111.7(8) . . . . ?
C13 Fe1 C4 C5 -153.0(7) . . . . ?
C11 Fe1 C4 C5 -48(3) . . . . ?
C6 Fe1 C4 C5 37.6(6) . . . . ?
C7 Fe1 C4 C5 80.7(7) . . . . ?
C10 Fe1 C4 C5 -70.3(9) . . . . ?
C12 Fe1 C4 C5 174.7(10) . . . . ?
C8 Fe1 C4 C5 119.2(8) . . . . ?
C9 Fe1 C4 Te1 5.4(8) . . . . ?
C13 Fe1 C4 Te1 -36.0(8) . . . . ?
C11 Fe1 C4 Te1 69(3) . . . . ?
C6 Fe1 C4 Te1 154.7(7) . . . . ?
C7 Fe1 C4 Te1 -162.3(8) . . . . ?
C10 Fe1 C4 Te1 46.7(9) . . . . ?
C12 Fe1 C4 Te1 -68.3(12) . . . . ?
C8 Fe1 C4 Te1 -123.7(8) . . . . ?
C5 Fe1 C4 Te1 117.1(9) . . . . ?
C1 Te1 C4 C8 23.9(9) . . . . ?
Pd Te1 C4 C8 127.5(8) . . . . ?
C1 Te1 C4 C5 -153.9(8) . . . . ?
Pd Te1 C4 C5 -50.4(8) . . . . ?
C1 Te1 C4 Fe1 117.0(6) . . . . ?
Pd Te1 C4 Fe1 -139.5(5) . . . . ?
C8 C4 C5 C6 2.9(11) . . . . ?
Fe1 C4 C5 C6 -57.9(7) . . . . ?
Te1 C4 C5 C6 -178.9(7) . . . . ?
C8 C4 C5 Fe1 60.8(7) . . . . ?
Te1 C4 C5 Fe1 -121.0(7) . . . . ?
C4 Fe1 C5 C6 119.4(10) . . . . ?
C9 Fe1 C5 C6 -154.6(9) . . . . ?
C13 Fe1 C5 C6 175.2(10) . . . . ?
C11 Fe1 C5 C6 -72.1(11) . . . . ?
C7 Fe1 C5 C6 36.9(7) . . . . ?
C10 Fe1 C5 C6 -111.2(10) . . . . ?
C12 Fe1 C5 C6 -49(2) . . . . ?
C8 Fe1 C5 C6 81.7(8) . . . . ?
C9 Fe1 C5 C4 86.0(8) . . . . ?
C13 Fe1 C5 C4 55.8(12) . . . . ?
C11 Fe1 C5 C4 168.6(9) . . . . ?
C6 Fe1 C5 C4 -119.4(10) . . . . ?
C7 Fe1 C5 C4 -82.4(7) . . . . ?
C10 Fe1 C5 C4 129.5(9) . . . . ?
C12 Fe1 C5 C4 -169(2) . . . . ?
C8 Fe1 C5 C4 -37.7(6) . . . . ?
C4 C5 C6 C7 -2.3(12) . . . . ?
Fe1 C5 C6 C7 -59.6(8) . . . . ?
C4 C5 C6 Fe1 57.4(7) . . . . ?
C4 Fe1 C6 C7 81.9(7) . . . . ?
C9 Fe1 C6 C7 171.2(10) . . . . ?
C13 Fe1 C6 C7 -50(3) . . . . ?
C11 Fe1 C6 C7 -110.7(10) . . . . ?
C10 Fe1 C6 C7 -154.6(10) . . . . ?
C12 Fe1 C6 C7 -73.1(10) . . . . ?
C8 Fe1 C6 C7 38.0(6) . . . . ?
C5 Fe1 C6 C7 119.8(10) . . . . ?
C4 Fe1 C6 C5 -38.0(6) . . . . ?
C9 Fe1 C6 C5 51.4(14) . . . . ?
C13 Fe1 C6 C5 -169(2) . . . . ?
C11 Fe1 C6 C5 129.5(10) . . . . ?
C7 Fe1 C6 C5 -119.8(10) . . . . ?
C10 Fe1 C6 C5 85.6(10) . . . . ?
C12 Fe1 C6 C5 167.1(8) . . . . ?
C8 Fe1 C6 C5 -81.9(7) . . . . ?
C5 C6 C7 C8 0.8(13) . . . . ?
Fe1 C6 C7 C8 -59.2(7) . . . . ?
C5 C6 C7 Fe1 59.9(8) . . . . ?
C4 Fe1 C7 C6 -82.1(7) . . . . ?
C9 Fe1 C7 C6 -159(2) . . . . ?
C13 Fe1 C7 C6 167.4(8) . . . . ?
C11 Fe1 C7 C6 87.4(11) . . . . ?
C10 Fe1 C7 C6 49.2(15) . . . . ?
C12 Fe1 C7 C6 128.4(9) . . . . ?
C8 Fe1 C7 C6 -120.0(9) . . . . ?
C5 Fe1 C7 C6 -37.7(6) . . . . ?
C4 Fe1 C7 C8 37.9(6) . . . . ?
C9 Fe1 C7 C8 -39(3) . . . . ?
C13 Fe1 C7 C8 -72.6(9) . . . . ?
C11 Fe1 C7 C8 -152.6(10) . . . . ?
C6 Fe1 C7 C8 120.0(9) . . . . ?
C10 Fe1 C7 C8 169.2(12) . . . . ?
C12 Fe1 C7 C8 -111.6(9) . . . . ?
C5 Fe1 C7 C8 82.4(7) . . . . ?
C5 C4 C8 C7 -2.5(11) . . . . ?
Fe1 C4 C8 C7 58.3(7) . . . . ?
Te1 C4 C8 C7 179.4(7) . . . . ?
C5 C4 C8 Fe1 -60.8(7) . . . . ?
Te1 C4 C8 Fe1 121.1(8) . . . . ?
C6 C7 C8 C4 1.1(12) . . . . ?
Fe1 C7 C8 C4 -58.1(7) . . . . ?
C6 C7 C8 Fe1 59.2(8) . . . . ?
C9 Fe1 C8 C4 -71.1(9) . . . . ?
C13 Fe1 C8 C4 -111.3(7) . . . . ?
C11 Fe1 C8 C4 174.6(12) . . . . ?
C6 Fe1 C8 C4 82.0(6) . . . . ?
C7 Fe1 C8 C4 118.7(9) . . . . ?
C10 Fe1 C8 C4 -36(3) . . . . ?
C12 Fe1 C8 C4 -153.3(7) . . . . ?
C5 Fe1 C8 C4 38.1(6) . . . . ?
C4 Fe1 C8 C7 -118.7(9) . . . . ?
C9 Fe1 C8 C7 170.3(8) . . . . ?
C13 Fe1 C8 C7 130.0(8) . . . . ?
C11 Fe1 C8 C7 55.9(15) . . . . ?
C6 Fe1 C8 C7 -36.7(7) . . . . ?
C10 Fe1 C8 C7 -155(2) . . . . ?
C12 Fe1 C8 C7 88.1(9) . . . . ?
C5 Fe1 C8 C7 -80.6(8) . . . . ?
C4 Fe1 C9 C13 -113.9(8) . . . . ?
C11 Fe1 C9 C13 77.6(10) . . . . ?
C6 Fe1 C9 C13 167.1(10) . . . . ?
C7 Fe1 C9 C13 -41(3) . . . . ?
C10 Fe1 C9 C13 117.7(13) . . . . ?
C12 Fe1 C9 C13 36.2(8) . . . . ?
C8 Fe1 C9 C13 -73.4(9) . . . . ?
C5 Fe1 C9 C13 -157.6(8) . . . . ?
C4 Fe1 C9 C10 128.4(11) . . . . ?
C13 Fe1 C9 C10 -117.7(13) . . . . ?
C11 Fe1 C9 C10 -40.1(10) . . . . ?
C6 Fe1 C9 C10 49.4(15) . . . . ?
C7 Fe1 C9 C10 -159(2) . . . . ?
C12 Fe1 C9 C10 -81.5(10) . . . . ?
C8 Fe1 C9 C10 168.9(10) . . . . ?
C5 Fe1 C9 C10 84.7(11) . . . . ?
C13 C9 C10 C11 0.1(14) . . . . ?
Fe1 C9 C10 C11 60.9(9) . . . . ?
C13 C9 C10 Fe1 -60.8(8) . . . . ?
C4 Fe1 C10 C11 173.1(10) . . . . ?
C9 Fe1 C10 C11 -114.8(14) . . . . ?
C13 Fe1 C10 C11 -77.4(10) . . . . ?
C6 Fe1 C10 C11 89.5(11) . . . . ?
C7 Fe1 C10 C11 56.5(16) . . . . ?
C12 Fe1 C10 C11 -34.9(10) . . . . ?
C8 Fe1 C10 C11 -158(2) . . . . ?
C5 Fe1 C10 C11 132.6(11) . . . . ?
C4 Fe1 C10 C9 -72.1(10) . . . . ?
C13 Fe1 C10 C9 37.4(8) . . . . ?
C11 Fe1 C10 C9 114.8(14) . . . . ?
C6 Fe1 C10 C9 -155.6(8) . . . . ?
C7 Fe1 C10 C9 171.3(10) . . . . ?
C12 Fe1 C10 C9 79.9(9) . . . . ?
C8 Fe1 C10 C9 -43(3) . . . . ?
C5 Fe1 C10 C9 -112.6(9) . . . . ?
C9 C10 C11 C12 -0.7(16) . . . . ?
Fe1 C10 C11 C12 60.0(11) . . . . ?
C9 C10 C11 Fe1 -60.7(8) . . . . ?
C4 Fe1 C11 C12 -149(2) . . . . ?
C9 Fe1 C11 C12 -80.5(10) . . . . ?
C13 Fe1 C11 C12 -37.4(9) . . . . ?
C6 Fe1 C11 C12 130.5(10) . . . . ?
C7 Fe1 C11 C12 87.5(11) . . . . ?
C10 Fe1 C11 C12 -121.1(14) . . . . ?
C8 Fe1 C11 C12 49.0(16) . . . . ?
C5 Fe1 C11 C12 171.8(9) . . . . ?
C4 Fe1 C11 C10 -27(3) . . . . ?
C9 Fe1 C11 C10 40.5(9) . . . . ?
C13 Fe1 C11 C10 83.6(10) . . . . ?
C6 Fe1 C11 C10 -108.4(10) . . . . ?
C7 Fe1 C11 C10 -151.5(9) . . . . ?
C12 Fe1 C11 C10 121.1(14) . . . . ?
C8 Fe1 C11 C10 170.1(10) . . . . ?
C5 Fe1 C11 C10 -67.1(11) . . . . ?
C10 C11 C12 C13 1.0(17) . . . . ?
Fe1 C11 C12 C13 60.0(9) . . . . ?
C10 C11 C12 Fe1 -59.1(11) . . . . ?
C4 Fe1 C12 C11 167.0(11) . . . . ?
C9 Fe1 C12 C11 82.6(11) . . . . ?
C13 Fe1 C12 C11 119.0(13) . . . . ?
C6 Fe1 C12 C11 -68.9(12) . . . . ?
C7 Fe1 C12 C11 -109.9(11) . . . . ?
C10 Fe1 C12 C11 37.5(10) . . . . ?
C8 Fe1 C12 C11 -154.8(10) . . . . ?
C5 Fe1 C12 C11 -29(3) . . . . ?
C4 Fe1 C12 C13 48.0(14) . . . . ?
C9 Fe1 C12 C13 -36.4(8) . . . . ?
C11 Fe1 C12 C13 -119.0(13) . . . . ?
C6 Fe1 C12 C13 172.1(8) . . . . ?
C7 Fe1 C12 C13 131.0(9) . . . . ?
C10 Fe1 C12 C13 -81.6(9) . . . . ?
C8 Fe1 C12 C13 86.1(9) . . . . ?
C5 Fe1 C12 C13 -148(2) . . . . ?
C11 C12 C13 C9 -0.9(15) . . . . ?
Fe1 C12 C13 C9 59.6(8) . . . . ?
C11 C12 C13 Fe1 -60.4(11) . . . . ?
C10 C9 C13 C12 0.4(13) . . . . ?
Fe1 C9 C13 C12 -60.0(9) . . . . ?
C10 C9 C13 Fe1 60.4(8) . . . . ?
C4 Fe1 C13 C12 -156.1(9) . . . . ?
C9 Fe1 C13 C12 120.7(12) . . . . ?
C11 Fe1 C13 C12 36.5(9) . . . . ?
C6 Fe1 C13 C12 -29(3) . . . . ?
C7 Fe1 C13 C12 -69.8(11) . . . . ?
C10 Fe1 C13 C12 81.3(10) . . . . ?
C8 Fe1 C13 C12 -112.1(9) . . . . ?
C5 Fe1 C13 C12 165.3(11) . . . . ?
C4 Fe1 C13 C9 83.2(9) . . . . ?
C11 Fe1 C13 C9 -84.2(10) . . . . ?
C6 Fe1 C13 C9 -150(2) . . . . ?
C7 Fe1 C13 C9 169.6(8) . . . . ?
C10 Fe1 C13 C9 -39.3(9) . . . . ?
C12 Fe1 C13 C9 -120.7(12) . . . . ?
C8 Fe1 C13 C9 127.3(9) . . . . ?
C5 Fe1 C13 C9 44.7(14) . . . . ?
C21 Fe2 C14 C15 35.9(15) . . . . ?
C23 Fe2 C14 C15 163.5(7) . . . . ?
C19 Fe2 C14 C15 122.2(7) . . . . ?
C16 Fe2 C14 C15 -38.1(6) . . . . ?
C17 Fe2 C14 C15 -81.2(6) . . . . ?
C20 Fe2 C14 C15 78.0(9) . . . . ?
C18 Fe2 C14 C15 -117.5(8) . . . . ?
C22 Fe2 C14 C15 -154.1(16) . . . . ?
C21 Fe2 C14 C18 153.4(13) . . . . ?
C23 Fe2 C14 C18 -79.1(7) . . . . ?
C19 Fe2 C14 C18 -120.3(7) . . . . ?
C16 Fe2 C14 C18 79.4(6) . . . . ?
C17 Fe2 C14 C18 36.3(6) . . . . ?
C20 Fe2 C14 C18 -164.6(8) . . . . ?
C15 Fe2 C14 C18 117.5(8) . . . . ?
C22 Fe2 C14 C18 -36.7(18) . . . . ?
C21 Fe2 C14 Te2 -89.6(14) . . . . ?
C23 Fe2 C14 Te2 38.0(8) . . . . ?
C19 Fe2 C14 Te2 -3.3(7) . . . . ?
C16 Fe2 C14 Te2 -163.6(6) . . . . ?
C17 Fe2 C14 Te2 153.3(6) . . . . ?
C20 Fe2 C14 Te2 -47.5(9) . . . . ?
C18 Fe2 C14 Te2 117.0(7) . . . . ?
C15 Fe2 C14 Te2 -125.5(8) . . . . ?
C22 Fe2 C14 Te2 80.4(17) . . . . ?
C3 Te2 C14 C15 -40.7(8) . . . . ?
Pd Te2 C14 C15 61.6(8) . . . . ?
C3 Te2 C14 C18 139.2(7) . . . . ?
Pd Te2 C14 C18 -118.5(6) . . . . ?
C3 Te2 C14 Fe2 52.0(5) . . . . ?
Pd Te2 C14 Fe2 154.3(4) . . . . ?
C18 C14 C15 C16 -1.6(10) . . . . ?
Fe2 C14 C15 C16 58.3(7) . . . . ?
Te2 C14 C15 C16 178.3(6) . . . . ?
C18 C14 C15 Fe2 -59.9(6) . . . . ?
Te2 C14 C15 Fe2 120.0(7) . . . . ?
C21 Fe2 C15 C14 -164.1(7) . . . . ?
C23 Fe2 C15 C14 -57(2) . . . . ?
C19 Fe2 C15 C14 -80.6(8) . . . . ?
C16 Fe2 C15 C14 119.2(8) . . . . ?
C17 Fe2 C15 C14 82.0(6) . . . . ?
C20 Fe2 C15 C14 -120.8(8) . . . . ?
C18 Fe2 C15 C14 38.9(5) . . . . ?
C22 Fe2 C15 C14 164.9(10) . . . . ?
C21 Fe2 C15 C16 76.7(8) . . . . ?
C23 Fe2 C15 C16 -176.2(17) . . . . ?
C19 Fe2 C15 C16 160.1(8) . . . . ?
C17 Fe2 C15 C16 -37.2(6) . . . . ?
C20 Fe2 C15 C16 119.9(8) . . . . ?
C18 Fe2 C15 C16 -80.4(6) . . . . ?
C14 Fe2 C15 C16 -119.2(8) . . . . ?
C22 Fe2 C15 C16 45.7(13) . . . . ?
C14 C15 C16 C17 1.1(11) . . . . ?
Fe2 C15 C16 C17 59.9(7) . . . . ?
C14 C15 C16 Fe2 -58.8(6) . . . . ?
C21 Fe2 C16 C17 122.5(7) . . . . ?
C23 Fe2 C16 C17 58.6(13) . . . . ?
C19 Fe2 C16 C17 -178.3(15) . . . . ?
C20 Fe2 C16 C17 161.8(7) . . . . ?
C18 Fe2 C16 C17 -37.2(6) . . . . ?
C14 Fe2 C16 C17 -81.5(6) . . . . ?
C15 Fe2 C16 C17 -119.2(9) . . . . ?
C22 Fe2 C16 C17 82.5(8) . . . . ?
C21 Fe2 C16 C15 -118.3(7) . . . . ?
C23 Fe2 C16 C15 177.7(10) . . . . ?
C19 Fe2 C16 C15 -59.1(17) . . . . ?
C17 Fe2 C16 C15 119.2(9) . . . . ?
C20 Fe2 C16 C15 -79.0(8) . . . . ?
C18 Fe2 C16 C15 81.9(6) . . . . ?
C14 Fe2 C16 C15 37.7(5) . . . . ?
C22 Fe2 C16 C15 -158.3(7) . . . . ?
C15 C16 C17 C18 -0.2(12) . . . . ?
Fe2 C16 C17 C18 59.8(7) . . . . ?
C15 C16 C17 Fe2 -59.9(7) . . . . ?
C21 Fe2 C17 C18 168.0(7) . . . . ?
C23 Fe2 C17 C18 87.0(8) . . . . ?
C19 Fe2 C17 C18 59.0(15) . . . . ?
C16 Fe2 C17 C18 -119.6(9) . . . . ?
C20 Fe2 C17 C18 -164.2(12) . . . . ?
C14 Fe2 C17 C18 -37.2(5) . . . . ?
C15 Fe2 C17 C18 -81.3(6) . . . . ?
C22 Fe2 C17 C18 127.0(7) . . . . ?
C21 Fe2 C17 C16 -72.4(8) . . . . ?
C23 Fe2 C17 C16 -153.5(7) . . . . ?
C19 Fe2 C17 C16 178.6(12) . . . . ?
C20 Fe2 C17 C16 -44.7(15) . . . . ?
C18 Fe2 C17 C16 119.6(9) . . . . ?
C14 Fe2 C17 C16 82.4(6) . . . . ?
C15 Fe2 C17 C16 38.3(6) . . . . ?
C22 Fe2 C17 C16 -113.4(7) . . . . ?
C16 C17 C18 C14 -0.9(11) . . . . ?
Fe2 C17 C18 C14 58.6(6) . . . . ?
C16 C17 C18 Fe2 -59.5(7) . . . . ?
C15 C14 C18 C17 1.5(10) . . . . ?
Fe2 C14 C18 C17 -58.7(7) . . . . ?
Te2 C14 C18 C17 -178.4(6) . . . . ?
C15 C14 C18 Fe2 60.2(6) . . . . ?
Te2 C14 C18 Fe2 -119.7(6) . . . . ?
C21 Fe2 C18 C17 -29.0(16) . . . . ?
C23 Fe2 C18 C17 -114.3(7) . . . . ?
C19 Fe2 C18 C17 -156.8(7) . . . . ?
C16 Fe2 C18 C17 37.3(6) . . . . ?
C20 Fe2 C18 C17 162.4(15) . . . . ?
C14 Fe2 C18 C17 120.8(8) . . . . ?
C15 Fe2 C18 C17 82.1(7) . . . . ?
C22 Fe2 C18 C17 -70.8(8) . . . . ?
C21 Fe2 C18 C14 -149.9(13) . . . . ?
C23 Fe2 C18 C14 124.9(7) . . . . ?
C19 Fe2 C18 C14 82.3(7) . . . . ?
C16 Fe2 C18 C14 -83.5(6) . . . . ?
C17 Fe2 C18 C14 -120.8(8) . . . . ?
C20 Fe2 C18 C14 41.6(18) . . . . ?
C15 Fe2 C18 C14 -38.7(5) . . . . ?
C22 Fe2 C18 C14 168.4(6) . . . . ?
C21 Fe2 C19 C23 -80.0(9) . . . . ?
C16 Fe2 C19 C23 -144.2(15) . . . . ?
C17 Fe2 C19 C23 38.8(18) . . . . ?
C20 Fe2 C19 C23 -118.0(13) . . . . ?
C18 Fe2 C19 C23 81.8(10) . . . . ?
C14 Fe2 C19 C23 126.3(8) . . . . ?
C15 Fe2 C19 C23 170.4(8) . . . . ?
C22 Fe2 C19 C23 -36.6(9) . . . . ?
C21 Fe2 C19 C20 38.0(8) . . . . ?
C23 Fe2 C19 C20 118.0(13) . . . . ?
C16 Fe2 C19 C20 -26(2) . . . . ?
C17 Fe2 C19 C20 156.8(12) . . . . ?
C18 Fe2 C19 C20 -160.3(7) . . . . ?
C14 Fe2 C19 C20 -115.7(8) . . . . ?
C15 Fe2 C19 C20 -71.6(10) . . . . ?
C22 Fe2 C19 C20 81.4(9) . . . . ?
C23 C19 C20 C21 2.2(14) . . . . ?
Fe2 C19 C20 C21 -58.4(8) . . . . ?
C23 C19 C20 Fe2 60.6(8) . . . . ?
C21 Fe2 C20 C19 -119.3(12) . . . . ?
C23 Fe2 C20 C19 -37.4(8) . . . . ?
C16 Fe2 C20 C19 170.5(7) . . . . ?
C17 Fe2 C20 C19 -157.0(11) . . . . ?
C18 Fe2 C20 C19 54.3(18) . . . . ?
C14 Fe2 C20 C19 85.6(9) . . . . ?
C15 Fe2 C20 C19 127.8(8) . . . . ?
C22 Fe2 C20 C19 -80.8(8) . . . . ?
C23 Fe2 C20 C21 81.9(9) . . . . ?
C19 Fe2 C20 C21 119.3(12) . . . . ?
C16 Fe2 C20 C21 -70.2(10) . . . . ?
C17 Fe2 C20 C21 -37.7(17) . . . . ?
C18 Fe2 C20 C21 173.6(12) . . . . ?
C14 Fe2 C20 C21 -155.1(7) . . . . ?
C15 Fe2 C20 C21 -113.0(9) . . . . ?
C22 Fe2 C20 C21 38.5(8) . . . . ?
C19 C20 C21 C22 -4.0(14) . . . . ?
Fe2 C20 C21 C22 -62.9(8) . . . . ?
C19 C20 C21 Fe2 58.9(8) . . . . ?
C23 Fe2 C21 C22 37.3(8) . . . . ?
C19 Fe2 C21 C22 79.6(9) . . . . ?
C16 Fe2 C21 C22 -117.3(9) . . . . ?
C17 Fe2 C21 C22 -78.3(10) . . . . ?
C20 Fe2 C21 C22 117.0(13) . . . . ?
C18 Fe2 C21 C22 -57.1(18) . . . . ?
C14 Fe2 C21 C22 175.8(10) . . . . ?
C15 Fe2 C21 C22 -158.5(8) . . . . ?
C23 Fe2 C21 C20 -79.8(10) . . . . ?
C19 Fe2 C21 C20 -37.5(8) . . . . ?
C16 Fe2 C21 C20 125.7(9) . . . . ?
C17 Fe2 C21 C20 164.7(9) . . . . ?
C18 Fe2 C21 C20 -174.2(12) . . . . ?
C14 Fe2 C21 C20 58.7(17) . . . . ?
C15 Fe2 C21 C20 84.5(10) . . . . ?
C22 Fe2 C21 C20 -117.0(13) . . . . ?
C20 C21 C22 C23 4.2(13) . . . . ?
Fe2 C21 C22 C23 -57.4(8) . . . . ?
C20 C21 C22 Fe2 61.6(8) . . . . ?
C21 Fe2 C22 C23 119.3(13) . . . . ?
C19 Fe2 C22 C23 35.9(8) . . . . ?
C16 Fe2 C22 C23 -163.8(8) . . . . ?
C17 Fe2 C22 C23 -122.2(8) . . . . ?
C20 Fe2 C22 C23 79.9(9) . . . . ?
C18 Fe2 C22 C23 -83.1(9) . . . . ?
C14 Fe2 C22 C23 -54(2) . . . . ?
C15 Fe2 C22 C23 164.2(9) . . . . ?
C23 Fe2 C22 C21 -119.3(13) . . . . ?
C19 Fe2 C22 C21 -83.4(10) . . . . ?
C16 Fe2 C22 C21 76.9(10) . . . . ?
C17 Fe2 C22 C21 118.5(9) . . . . ?
C20 Fe2 C22 C21 -39.3(10) . . . . ?
C18 Fe2 C22 C21 157.6(9) . . . . ?
C14 Fe2 C22 C21 -173.6(15) . . . . ?
C15 Fe2 C22 C21 44.9(15) . . . . ?
C20 C19 C23 C22 0.5(14) . . . . ?
Fe2 C19 C23 C22 61.0(9) . . . . ?
C20 C19 C23 Fe2 -60.5(9) . . . . ?
C21 C22 C23 C19 -2.9(14) . . . . ?
Fe2 C22 C23 C19 -60.1(8) . . . . ?
C21 C22 C23 Fe2 57.2(8) . . . . ?
C21 Fe2 C23 C19 83.5(10) . . . . ?
C16 Fe2 C23 C19 155.3(11) . . . . ?
C17 Fe2 C23 C19 -164.0(9) . . . . ?
C20 Fe2 C23 C19 38.7(9) . . . . ?
C18 Fe2 C23 C19 -120.0(9) . . . . ?
C14 Fe2 C23 C19 -75.7(10) . . . . ?
C15 Fe2 C23 C19 -30(2) . . . . ?
C22 Fe2 C23 C19 121.0(13) . . . . ?
C21 Fe2 C23 C22 -37.5(8) . . . . ?
C19 Fe2 C23 C22 -121.0(13) . . . . ?
C16 Fe2 C23 C22 34.3(15) . . . . ?
C17 Fe2 C23 C22 75.0(9) . . . . ?
C20 Fe2 C23 C22 -82.3(9) . . . . ?
C18 Fe2 C23 C22 119.0(8) . . . . ?
C14 Fe2 C23 C22 163.3(7) . . . . ?
C15 Fe2 C23 C22 -151.4(16) . . . . ?
